data_4329096
loop_
_publ_author_name
'Claudio Pettinari'
'Aurel T\(ab\(acaru'
'Ishtvan Boldog'
'Konstantin V. Domasevitch'
'Simona Galli'
'Norberto Masciocchi'

_publ_contact_author_address
;
      Dipartimento di Scienza e Alta Tecnologia,
      Universit\'a dell'Insubria,
      Via Valleggio 11, 22100 Como, Italy
;
_publ_contact_author_email simona.galli@uninsubria.it
_publ_contact_author_fax +39-031-2386630
_publ_contact_author_name 'Dr. Simona Galli'
_publ_contact_author_phone +39-031-2386627
_publ_section_title
;
 Novel Coordination Frameworks Incorporating the 4,4'-Bipyrazolyl Ditopic
 Ligand
;
_journal_name_full 'Inorganic Chemistry'
_journal_page_first 5235
_journal_page_last 5245
_journal_paper_doi 10.1021/ic3001416
_journal_volume 51
_journal_year 2012
_chemical_formula_moiety 'C9 H11 Cd1 N5 O1'
_chemical_formula_structural 'Cd1 (C6 H4 N4) (C3 H7 N1 O1)'
_chemical_formula_sum 'C9 H11 Cd N5 O'
_chemical_formula_weight 317.63
_chemical_name_systematic
;
catena-4,4'-bipyrazolato-cd(ii) dimethylformamide solvate
;
_space_group_crystal_system hexagonal
_space_group_IT_number 178
_symmetry_space_group_name_Hall 'P 61 2 (0 0 5)'
_symmetry_space_group_name_H-M 'P 61 2 2'
_cell_angle_alpha 90
_cell_angle_beta 90
_cell_angle_gamma 120
_cell_formula_units_Z 6
_cell_length_a 10.09032(12)
_cell_length_b 10.09032(12)
_cell_length_c 21.25676(38)
_cell_measurement_temperature 298
_cell_volume 1874.29(5)
_computing_cell_refinement 'TOPAS, Bruker AXS 2005, Karlsruhe, Germany'
_computing_publication_material 'TOPAS, Bruker AXS 2005, Karlsruhe, Germany'
_computing_structure_refinement 'TOPAS, Bruker AXS 2005, Karlsruhe, Germany'
_computing_structure_solution 'TOPAS, Bruker AXS 2005, Karlsruhe, Germany'
_diffrn_ambient_temperature 298
_diffrn_detector_type 'Bruker Lynxeye linear PSD'
_diffrn_measurement_device_type 'Bruker AXS D8 Advance'
_diffrn_radiation_monochromator 'Ni filter'
_diffrn_source_target Cu
_diffrn_source_type 'sealed X-ray tube'
_exptl_crystal_density_diffrn 1.688
_exptl_crystal_F_000 936
_pd_char_colour white
_pd_char_particle_morphology plate-like
_pd_meas_2theta_range_inc 0.02
_pd_meas_2theta_range_max 105
_pd_meas_2theta_range_min 5
_pd_meas_number_of_points 5001
_pd_meas_scan_method step
_pd_proc_2theta_range_inc 0.02
_pd_proc_2theta_range_max 105
_pd_proc_2theta_range_min 9
_pd_proc_ls_background_function 'Chebychev polynomial'
_pd_proc_ls_profile_function 'fundamental parameters approach'
_pd_proc_ls_prof_R_factor 0.053
_pd_proc_ls_prof_wR_expected 0.009
_pd_proc_ls_prof_wR_factor 0.073
_pd_spec_mounting
;
packed powder pellet
;
_pd_spec_mount_mode reflection
_pd_spec_shape flat_sheet
_pd_spec_size_axial 15
_pd_spec_size_equat 10
_pd_spec_size_thick 0.1
_refine_ls_extinction_method none
_refine_ls_matrix_type fullcycle
_refine_ls_number_parameters 36
_refine_ls_number_restraints 0
_refine_ls_shift/su_max .01
_refine_ls_structure_factor_coef Inet
_refine_ls_weighting_details 'w = 1/[Y~i~]'
_refine_ls_weighting_scheme calc
_cod_data_source_file ic3001416_si_003.cif
_cod_data_source_block Compound3
_cod_depositor_comments
;
The following automatic conversions were performed:

'_refine_ls_weighting_scheme' value '1/[Y~i~]' was changed to 'calc'.
New tag '_refine_ls_weighting_details' was created. The value of the
new tag was set to 'w = 1/[Y~i~]'.

Automatic conversion script
Id: cif_fix_values 3143 2015-03-26 13:38:13Z robertas 
;
_cod_original_cell_volume 1874.293(55)
_cod_original_formula_sum 'C9 H11 Cd1 N5 O1'
_cod_database_code 4329096

loop_
_symmetry_equiv_pos_as_xyz
'-x, -x+y, -z-1/3'
'-x, -y, z+1/2'
'-x+y, -x, z-1/3'
'-x+y, y, -z+1/2'
'-y, -x, -z-1/6'
'-y, x-y, z+1/3'
'y, -x+y, z-1/6'
'y, x, -z+1/3'
'x-y, -y, -z'
'x-y, x, z+1/6'
'x, y, z'
'x, x-y, -z+1/6'

loop_
_atom_site_label
_atom_site_type_symbol
_atom_site_symmetry_multiplicity
_atom_site_fract_x
_atom_site_fract_y
_atom_site_fract_z
_atom_site_occupancy
_atom_site_B_iso_or_equiv
Cd Cd 6 0.08819(13) 0.17637(25) 0.25 1 2.657(56)
C1 C 12 0.5009986 0.3699325 0.9316036 1 4.657(56)
C2 C 12 0.3973579 0.2370131 0.9033876 1 4.657(56)
H2 H 12 0.3989151 0.2103245 0.8606449 1 4.657(56)
N1 N 12 0.2910967 0.1490085 0.9471041 1 4.657(56)
N2 N 12 0.3290643 0.227538 1.002339 1 4.657(56)
C3 C 12 0.4587907 0.3640766 0.9927586 1 4.657(56)
H3 H 12 0.5107947 0.4417289 1.023405 1 4.657(56)
O O 6 -0.04966098 0 0 1 4.657(56)
H H 12 -0.2085303 -0.1126895 -0.05974009 0.5 4.657(56)
N N 12 -0.2534131 0.04538366 -0.0148386 0.5 4.657(56)
C11 C 12 -0.1707133 -0.03434761 -0.02876065 0.5 4.657(56)
C21 C 12 -0.1956924 0.1649582 0.03244581 0.5 4.657(56)
H21 H 12 -0.1035113 0.1768864 0.04971874 0.5 4.657(56)
H22 H 12 -0.1761964 0.2585079 0.01371905 0.5 4.657(56)
H23 H 12 -0.2694986 0.1379334 0.06492309 0.5 4.657(56)
C31 C 12 -0.3938338 0.005540436 -0.04820095 0.5 4.657(56)
H31 H 12 -0.4156372 -0.07423924 -0.07732156 0.5 4.657(56)
H32 H 12 -0.4756484 -0.02792761 -0.0189832 0.5 4.657(56)
H33 H 12 -0.3823462 0.09264689 -0.07018724 0.5 4.657(56)

loop_
_atom_type_symbol
_atom_type_description
_atom_type_scat_source
C C 'International Tables for Crystallography (Vol. IV)'
H H 'International Tables for Crystallography (Vol. IV)'
Cd Cd 'International Tables for Crystallography (Vol. IV)'
N N 'International Tables for Crystallography (Vol. IV)'
O O 'International Tables for Crystallography (Vol. IV)'

loop_
_diffrn_radiation_type
_diffrn_radiation_wavelength
CuK\a~1~ 1.54056
CuK\a~2~ 1.54439
